data_7050846
loop_
_publ_author_name
'Shi, Qian'
'Cao, Rong'
'Li, Xing'
'Luo, Junhua'
'Hong, Maochun'
'Chen, Zhongning'

_publ_section_title
;
 Syntheses, structures, electrochemistry and magnetic properties of
 chain-like dicyanamide manganese(iii) and iron(iii) complexes with
 salen ligand
;
_journal_issue 10
_journal_name_full 'New Journal of Chemistry'
_journal_page_first 1397
_journal_paper_doi 10.1039/b200907b
_journal_volume 26
_journal_year 2002
_chemical_formula_sum 'C18 H14 Fe N5 O2'
_chemical_formula_weight 388.19
_space_group_IT_number 61
_symmetry_cell_setting orthorhombic
_symmetry_space_group_name_Hall '-P 2ac 2ab'
_symmetry_space_group_name_H-M 'P b c a'
_atom_sites_solution_hydrogens geom
_atom_sites_solution_primary direct
_atom_sites_solution_secondary difmap
_audit_creation_method SHELXL-97
_cell_angle_alpha 90.00
_cell_angle_beta 90.00
_cell_angle_gamma 90.00
_cell_formula_units_Z 8
_cell_length_a 11.4946(3)
_cell_length_b 16.5213(4)
_cell_length_c 17.86420(10)
_cell_measurement_temperature 293(2)
_cell_volume 3392.51(12)
_computing_structure_refinement 'SHELXL-97 (Sheldrick, 1997)'
_computing_structure_solution 'SHELXS-97 (Sheldrick, 1990)'
_diffrn_ambient_temperature 293(2)
_diffrn_measured_fraction_theta_full 0.997
_diffrn_measured_fraction_theta_max 0.997
_diffrn_radiation_monochromator graphite
_diffrn_radiation_source 'fine-focus sealed tube'
_diffrn_radiation_type MoK\a
_diffrn_radiation_wavelength 0.71073
_diffrn_reflns_av_R_equivalents 0.0684
_diffrn_reflns_av_sigmaI/netI 0.0698
_diffrn_reflns_limit_h_max 11
_diffrn_reflns_limit_h_min -13
_diffrn_reflns_limit_k_max 17
_diffrn_reflns_limit_k_min -19
_diffrn_reflns_limit_l_max 21
_diffrn_reflns_limit_l_min -12
_diffrn_reflns_number 10389
_diffrn_reflns_theta_full 25.04
_diffrn_reflns_theta_max 25.04
_diffrn_reflns_theta_min 2.28
_exptl_absorpt_coefficient_mu 0.912
_exptl_crystal_density_diffrn 1.520
_exptl_crystal_density_method 'not measured'
_exptl_crystal_F_000 1592
_refine_diff_density_max 0.301
_refine_diff_density_min -0.311
_refine_diff_density_rms 0.070
_refine_ls_extinction_method none
_refine_ls_goodness_of_fit_ref 1.088
_refine_ls_hydrogen_treatment mixed
_refine_ls_matrix_type full
_refine_ls_number_parameters 260
_refine_ls_number_reflns 2989
_refine_ls_number_restraints 4
_refine_ls_restrained_S_all 1.088
_refine_ls_R_factor_all 0.1070
_refine_ls_R_factor_gt 0.0530
_refine_ls_shift/su_max 7.350
_refine_ls_shift/su_mean 0.028
_refine_ls_structure_factor_coef Fsqd
_refine_ls_weighting_details 'calc w=1/[\s^2^(Fo^2^)+(0.0372P)^2^+3.5295P] where P=(Fo^2^+2Fc^2^)/3'
_refine_ls_weighting_scheme calc
_refine_ls_wR_factor_gt 0.1037
_refine_ls_wR_factor_ref 0.1264
_reflns_number_gt 1898
_reflns_number_total 2989
_reflns_threshold_expression >2sigma(I)
_cod_data_source_file b200907b.txt
_cod_data_source_block Fe-CN
_cod_original_sg_symbol_H-M Pbca
_cod_database_code 7050846

loop_
_symmetry_equiv_pos_as_xyz
'x, y, z'
'-x+1/2, -y, z+1/2'
'-x, y+1/2, -z+1/2'
'x+1/2, -y+1/2, -z'
'-x, -y, -z'
'x-1/2, y, -z-1/2'
'x, -y-1/2, z-1/2'
'-x-1/2, y-1/2, z'

loop_
_atom_site_label
_atom_site_type_symbol
_atom_site_fract_x
_atom_site_fract_y
_atom_site_fract_z
_atom_site_U_iso_or_equiv
_atom_site_adp_type
_atom_site_occupancy
_atom_site_symmetry_multiplicity
_atom_site_calc_flag
_atom_site_refinement_flags
_atom_site_disorder_assembly
_atom_site_disorder_group
Fe Fe 0.20470(6) 0.14683(3) 0.39383(3) 0.0359(2) Uani 1 1 d . . .
O1 O 0.0971(3) 0.11542(16) 0.46853(15) 0.0424(8) Uani 1 1 d . . .
O2 O 0.1362(3) 0.11737(17) 0.30150(15) 0.0434(8) Uani 1 1 d . . .
N1 N 0.1359(4) 0.2683(2) 0.3900(2) 0.0497(10) Uani 1 1 d . . .
N2 N 0.0867(4) 0.4100(2) 0.4103(2) 0.0571(12) Uani 1 1 d . . .
N3 N 0.2048(4) 0.5317(2) 0.3995(2) 0.0553(11) Uani 1 1 d . . .
N4 N 0.3174(4) 0.1855(2) 0.4796(2) 0.0544(11) Uani 1 1 d . . .
N5 N 0.3485(3) 0.1913(2) 0.3333(2) 0.0458(10) Uani 1 1 d . . .
C1 C 0.1190(4) 0.3357(3) 0.3990(2) 0.0390(11) Uani 1 1 d . . .
C2 C 0.1547(4) 0.4719(3) 0.4035(2) 0.0410(11) Uani 1 1 d . . .
C3 C 0.1044(4) 0.1081(2) 0.5422(2) 0.0386(11) Uani 1 1 d . . .
C4 C 0.0163(5) 0.0683(3) 0.5806(2) 0.0456(13) Uani 1 1 d . . .
H4 H -0.0456 0.0467 0.5537 0.055 Uiso 1 1 calc R . .
C5 C 0.0179(6) 0.0598(3) 0.6570(3) 0.0650(16) Uani 1 1 d . . .
H5 H -0.0425 0.0330 0.6812 0.078 Uiso 1 1 calc R . .
C6 C 0.1096(6) 0.0913(4) 0.6979(3) 0.0781(19) Uani 1 1 d . . .
H6 H 0.1109 0.0855 0.7497 0.094 Uiso 1 1 calc R . .
C7 C 0.1988(6) 0.1312(3) 0.6621(3) 0.0682(16) Uani 1 1 d . . .
H7 H 0.2598 0.1526 0.6900 0.082 Uiso 1 1 calc R . .
C8 C 0.1988(5) 0.1399(3) 0.5834(2) 0.0463(12) Uani 1 1 d . . .
C9 C 0.2979(5) 0.1777(3) 0.5503(3) 0.0559(14) Uani 1 1 d . . .
H9 H 0.3535 0.1988 0.5827 0.067 Uiso 1 1 calc R . .
C10A C 0.4068(19) 0.2410(14) 0.4575(14) 0.100(7) Uani 0.50 1 d PD . .
H10A H 0.471(4) 0.250(3) 0.488(3) 0.077(18) Uiso 1 1 d D . .
C10B C 0.4424(16) 0.2051(9) 0.4485(12) 0.048(4) Uani 0.50 1 d PD . .
H10B H 0.492(4) 0.162(2) 0.436(3) 0.073(18) Uiso 1 1 d D . .
C11 C 0.4291(6) 0.2402(4) 0.3772(4) 0.088(2) Uani 1 1 d D . .
H11B H 0.501(2) 0.252(2) 0.354(2) 0.040(12) Uiso 1 1 d D . .
H11A C 0.387(11) 0.287(5) 0.396(7) 2.00(13) Uiso 1 1 d D . .
C12 C 0.3677(4) 0.1785(3) 0.2635(3) 0.0499(13) Uani 1 1 d . . .
H12 H 0.4368 0.1986 0.2439 0.060 Uiso 1 1 calc R . .
C13 C 0.2919(4) 0.1360(3) 0.2132(2) 0.0416(11) Uani 1 1 d . . .
C14 C 0.3312(5) 0.1231(3) 0.1396(3) 0.0588(15) Uani 1 1 d . . .
H14 H 0.4040 0.1424 0.1256 0.071 Uiso 1 1 calc R . .
C15 C 0.2650(5) 0.0827(3) 0.0880(3) 0.0626(16) Uani 1 1 d . . .
H15 H 0.2925 0.0749 0.0396 0.075 Uiso 1 1 calc R . .
C16 C 0.1573(5) 0.0537(3) 0.1084(3) 0.0563(14) Uani 1 1 d . . .
H16 H 0.1120 0.0263 0.0736 0.068 Uiso 1 1 calc R . .
C17 C 0.1161(4) 0.0651(3) 0.1803(2) 0.0487(12) Uani 1 1 d . . .
H17 H 0.0435 0.0445 0.1932 0.058 Uiso 1 1 calc R . .
C18 C 0.1810(4) 0.1066(2) 0.2340(2) 0.0387(11) Uani 1 1 d . . .

loop_
_atom_site_aniso_label
_atom_site_aniso_U_11
_atom_site_aniso_U_22
_atom_site_aniso_U_33
_atom_site_aniso_U_23
_atom_site_aniso_U_13
_atom_site_aniso_U_12
Fe 0.0381(4) 0.0289(3) 0.0406(4) -0.0023(3) -0.0021(3) -0.0026(3)
O1 0.049(2) 0.0425(17) 0.0359(17) -0.0022(14) -0.0007(15) -0.0070(16)
O2 0.046(2) 0.0501(18) 0.0343(17) -0.0049(14) 0.0042(15) -0.0091(16)
N1 0.055(3) 0.032(2) 0.063(3) 0.002(2) 0.006(2) 0.002(2)
N2 0.054(3) 0.030(2) 0.087(3) -0.002(2) 0.009(2) 0.001(2)
N3 0.053(3) 0.031(2) 0.081(3) -0.001(2) -0.002(3) -0.002(2)
N4 0.057(3) 0.054(2) 0.052(3) 0.004(2) -0.017(2) -0.017(2)
N5 0.040(2) 0.036(2) 0.062(3) -0.009(2) 0.006(2) -0.0082(19)
C1 0.037(3) 0.040(3) 0.040(2) 0.006(2) 0.001(2) 0.000(2)
C2 0.047(3) 0.031(2) 0.045(3) -0.001(2) -0.001(2) 0.011(2)
C3 0.058(3) 0.023(2) 0.035(2) -0.0026(19) -0.001(2) 0.006(2)
C4 0.066(4) 0.032(2) 0.039(3) 0.003(2) 0.002(2) -0.001(2)
C5 0.095(5) 0.053(3) 0.048(3) 0.010(3) 0.012(3) -0.004(3)
C6 0.113(6) 0.084(4) 0.037(3) 0.006(3) -0.010(4) -0.006(4)
C7 0.090(5) 0.071(4) 0.044(3) -0.002(3) -0.021(3) -0.006(4)
C8 0.061(3) 0.034(2) 0.044(3) -0.002(2) -0.008(3) 0.002(3)
C9 0.067(4) 0.047(3) 0.054(3) -0.003(2) -0.026(3) -0.003(3)
C10A 0.079(17) 0.15(2) 0.076(12) 0.014(15) -0.014(12) -0.080(14)
C10B 0.032(8) 0.034(7) 0.077(10) -0.016(7) -0.017(7) -0.002(6)
C11 0.064(4) 0.120(6) 0.080(5) -0.035(4) 0.019(4) -0.057(4)
C12 0.046(3) 0.038(3) 0.066(3) 0.008(2) 0.015(3) -0.001(2)
C13 0.043(3) 0.036(2) 0.045(3) 0.006(2) 0.003(2) 0.006(2)
C14 0.054(4) 0.066(3) 0.057(3) 0.016(3) 0.015(3) 0.012(3)
C15 0.062(4) 0.087(4) 0.039(3) 0.004(3) 0.008(3) 0.013(3)
C16 0.063(4) 0.064(3) 0.042(3) -0.003(3) -0.008(3) 0.011(3)
C17 0.053(3) 0.054(3) 0.040(3) 0.001(2) -0.003(2) -0.004(3)
C18 0.044(3) 0.036(2) 0.036(2) 0.003(2) 0.001(2) 0.009(2)

loop_
_atom_type_symbol
_atom_type_description
_atom_type_scat_dispersion_real
_atom_type_scat_dispersion_imag
_atom_type_scat_source
C C 0.0033 0.0016 'International Tables Vol C Tables 4.2.6.8 and 6.1.1.4'
H H 0.0000 0.0000 'International Tables Vol C Tables 4.2.6.8 and 6.1.1.4'
N N 0.0061 0.0033 'International Tables Vol C Tables 4.2.6.8 and 6.1.1.4'
O O 0.0106 0.0060 'International Tables Vol C Tables 4.2.6.8 and 6.1.1.4'
Fe Fe 0.3463 0.8444 'International Tables Vol C Tables 4.2.6.8 and 6.1.1.4'

loop_
_geom_angle_atom_site_label_1
_geom_angle_atom_site_label_2
_geom_angle_atom_site_label_3
_geom_angle
_geom_angle_site_symmetry_1
_geom_angle_site_symmetry_3
_geom_angle_publ_flag
O2 Fe O1 105.81(13) . . ?
O2 Fe N4 165.63(15) . . ?
O1 Fe N4 88.40(15) . . ?
O2 Fe N5 88.21(14) . . ?
O1 Fe N5 165.98(14) . . ?
N4 Fe N5 77.58(16) . . ?
O2 Fe N1 93.37(14) . . ?
O1 Fe N1 92.20(14) . . ?
N4 Fe N1 88.10(16) . . ?
N5 Fe N1 86.95(15) . . ?
O2 Fe N3 90.83(14) . 8_655 ?
O1 Fe N3 92.29(14) . 8_655 ?
N4 Fe N3 86.39(16) . 8_655 ?
N5 Fe N3 87.33(15) . 8_655 ?
N1 Fe N3 172.79(16) . 8_655 ?
O2 Fe Fe 107.90(9) . 8_665 ?
O1 Fe Fe 110.73(8) . 8_665 ?
N4 Fe Fe 67.80(11) . 8_665 ?
N5 Fe Fe 63.65(10) . 8_665 ?
N1 Fe Fe 28.74(11) . 8_665 ?
N3 Fe Fe 144.06(11) 8_655 8_665 ?
C3 O1 Fe 133.2(3) . . ?
C18 O2 Fe 131.8(3) . . ?
C1 N1 Fe 164.7(4) . . ?
C2 N2 C1 124.0(4) . . ?
C2 N3 Fe 178.2(4) . 8_665 ?
C9 N4 C10A 117.2(10) . . ?
C9 N4 C10B 121.6(9) . . ?
C10A N4 C10B 27.9(10) . . ?
C9 N4 Fe 125.2(4) . . ?
C10A N4 Fe 115.8(10) . . ?
C10B N4 Fe 111.6(8) . . ?
C12 N5 C11 120.2(4) . . ?
C12 N5 Fe 125.2(3) . . ?
C11 N5 Fe 114.6(3) . . ?
N1 C1 N2 173.1(5) . . ?
N3 C2 N2 172.6(5) . . ?
O1 C3 C4 119.2(4) . . ?
O1 C3 C8 122.2(4) . . ?
C4 C3 C8 118.6(4) . . ?
C5 C4 C3 122.0(5) . . ?
C4 C5 C6 119.8(5) . . ?
C7 C6 C5 120.1(5) . . ?
C6 C7 C8 120.7(5) . . ?
C7 C8 C3 118.8(5) . . ?
C7 C8 C9 117.2(5) . . ?
C3 C8 C9 124.0(4) . . ?
N4 C9 C8 126.0(4) . . ?
C10B C10A H11A 111(4) . . ?
C10B C10A N4 87(3) . . ?
H11A C10A N4 117(7) . . ?
C10B C10A C11 71(3) . . ?
H11A C10A C11 40.1(17) . . ?
N4 C10A C11 113.0(16) . . ?
C10A C10B C11 79(3) . . ?
C10A C10B N4 65(3) . . ?
C11 C10B N4 107.8(12) . . ?
C10A C10B H11A 46(4) . . ?
C11 C10B H11A 33(2) . . ?
N4 C10B H11A 91(4) . . ?
H11A C11 C10B 94(7) . . ?
H11A C11 C10A 64(7) . . ?
C10B C11 C10A 29.8(10) . . ?
H11A C11 N5 108(9) . . ?
C10B C11 N5 109.0(9) . . ?
C10A C11 N5 115.0(9) . . ?
C11 H11A C10A 76(6) . . ?
C11 H11A C10B 53(5) . . ?
C10A H11A C10B 23.0(17) . . ?
N5 C12 C13 125.7(5) . . ?
C14 C13 C18 118.9(4) . . ?
C14 C13 C12 117.7(5) . . ?
C18 C13 C12 123.4(4) . . ?
C15 C14 C13 121.6(5) . . ?
C14 C15 C16 119.4(5) . . ?
C15 C16 C17 120.5(5) . . ?
C16 C17 C18 121.5(5) . . ?
O2 C18 C17 119.0(4) . . ?
O2 C18 C13 123.0(4) . . ?
C17 C18 C13 118.1(4) . . ?

loop_
_geom_bond_atom_site_label_1
_geom_bond_atom_site_label_2
_geom_bond_distance
_geom_bond_site_symmetry_2
_geom_bond_publ_flag
Fe O2 1.892(3) . ?
Fe O1 1.892(3) . ?
Fe N4 2.105(4) . ?
Fe N5 2.107(4) . ?
Fe N1 2.157(4) . ?
Fe N3 2.171(4) 8_655 ?
Fe Fe 8.3260(3) 8_665 ?
O1 C3 1.324(5) . ?
O2 C18 1.324(5) . ?
N1 C1 1.143(5) . ?
N2 C2 1.292(6) . ?
N2 C1 1.298(5) . ?
N3 C2 1.146(5) . ?
N3 Fe 2.171(4) 8_665 ?
N4 C9 1.289(6) . ?
N4 C10A 1.43(2) . ?
N4 C10B 1.57(2) . ?
N5 C12 1.283(6) . ?
N5 C11 1.458(7) . ?
C3 C4 1.389(6) . ?
C3 C8 1.412(6) . ?
C4 C5 1.373(6) . ?
C5 C6 1.384(8) . ?
C6 C7 1.377(8) . ?
C7 C8 1.412(6) . ?
C8 C9 1.428(7) . ?
C10A C10B 0.74(2) . ?
C10A H11A 1.35(12) . ?
C10A C11 1.46(2) . ?
C10B C11 1.41(2) . ?
C10B H11A 1.76(10) . ?
C11 H11A 0.97(2) . ?
C12 C13 1.437(6) . ?
C13 C14 1.407(6) . ?
C13 C18 1.413(6) . ?
C14 C15 1.368(7) . ?
C15 C16 1.376(7) . ?
C16 C17 1.381(6) . ?
C17 C18 1.395(6) . ?
